data_2103230
loop_
_publ_author_name
'Kelly, Craig J.'
'Skakle, Janet M. S.'
'Wardell, James L.'
'Wardell, Solange M. S. V.'
'Low, John N.'
'Glidewell, Christopher'

_publ_section_title
;
 Iodo-nitroarenesulfonamides: interplay of hard and soft hydrogen
 bonds, I&#x00B7;&#x00B7;&#x00B7;O interactions and aromatic
 \p&#x00B7;&#x00B7;&#x00B7;\p stacking interactions
;
_journal_issue 1
_journal_name_full 'Acta Crystallographica Section B'
_journal_page_first 94
_journal_page_last 108
_journal_paper_doi 10.1107/S0108768101016858
_journal_volume 58
_journal_year 2002
_chemical_formula_moiety 'C12 H9 I N2 O4 S'
_chemical_formula_sum 'C12 H9 I N2 O4 S'
_chemical_formula_weight 404.17
_chemical_name_systematic
;
N-(4'-Iodophenylsulfonyl)-3-nitroaniline
;
_space_group_IT_number 2
_symmetry_cell_setting triclinic
_symmetry_space_group_name_Hall '-P 1'
_symmetry_space_group_name_H-M 'P -1'
_atom_sites_solution_hydrogens geom
_atom_sites_solution_primary direct
_atom_sites_solution_secondary difmap
_cell_angle_alpha 88.8029(12)
_cell_angle_beta 75.8302(12)
_cell_angle_gamma 83.5777(11)
_cell_formula_units_Z 2
_cell_length_a 7.6482(2)
_cell_length_b 8.4274(3)
_cell_length_c 10.8790(3)
_cell_measurement_reflns_used 3037
_cell_measurement_temperature 150(2)
_cell_measurement_theta_max 27.49
_cell_measurement_theta_min 2.96
_cell_volume 675.58(4)
_computing_cell_refinement 'DENZO-SMN (Otwinowski & Minor, 1997)'
_computing_data_collection 'Kappa-CCD server software (Nonius, 1997)'
_computing_data_reduction 'DENZO-SMN (Otwinowski & Minor, 1997)'
_computing_molecular_graphics 'PLATON (Spek, 2001)'
_computing_publication_material 'SHELXL-97 (Sheldrick, 1997b) and PRPKAPPA (Ferguson, 1999)'
_computing_structure_refinement 'SHELXL-97 (Sheldrick, 1997b)'
_computing_structure_solution 'SHELXS-97 (Sheldrick, 1997a)'
_diffrn_ambient_temperature 150(2)
_diffrn_measured_fraction_theta_full .983
_diffrn_measured_fraction_theta_max .983
_diffrn_measurement_device_type Kappa-CCD
_diffrn_measurement_method '\f scans, and \w scans with \k offsets'
_diffrn_radiation_monochromator graphite
_diffrn_radiation_source 'fine-focus sealed X-ray tube'
_diffrn_radiation_type 'Mo K\a'
_diffrn_radiation_wavelength .71073
_diffrn_reflns_av_R_equivalents .0695
_diffrn_reflns_av_sigmaI/netI .0533
_diffrn_reflns_limit_h_max 9
_diffrn_reflns_limit_h_min -9
_diffrn_reflns_limit_k_max 10
_diffrn_reflns_limit_k_min -10
_diffrn_reflns_limit_l_max 14
_diffrn_reflns_limit_l_min -13
_diffrn_reflns_number 10353
_diffrn_reflns_theta_full 27.49
_diffrn_reflns_theta_max 27.49
_diffrn_reflns_theta_min 2.96
_diffrn_standards_decay_% 0
_exptl_absorpt_coefficient_mu 2.538
_exptl_absorpt_correction_T_max .7854
_exptl_absorpt_correction_T_min .6307
_exptl_absorpt_correction_type multi-scan
_exptl_absorpt_process_details 'DENZO-SMN (Otwinowski & Minor, 1997)'
_exptl_crystal_colour colourless
_exptl_crystal_density_diffrn 1.987
_exptl_crystal_density_method 'not measured'
_exptl_crystal_description plate
_exptl_crystal_F_000 392
_exptl_crystal_size_max .20
_exptl_crystal_size_mid .20
_exptl_crystal_size_min .10
_refine_diff_density_max .777
_refine_diff_density_min -1.053
_refine_ls_extinction_method none
_refine_ls_goodness_of_fit_ref 1.041
_refine_ls_hydrogen_treatment constr
_refine_ls_matrix_type full
_refine_ls_number_parameters 181
_refine_ls_number_reflns 3037
_refine_ls_number_restraints 0
_refine_ls_restrained_S_all 1.041
_refine_ls_R_factor_all .0401
_refine_ls_R_factor_gt .0329
_refine_ls_shift/su_max .001
_refine_ls_shift/su_mean .000
_refine_ls_structure_factor_coef Fsqd
_refine_ls_weighting_details 'w=1/[\s^2^(Fo^2^)+(0.0415P)^2^] where P=(Fo^2^+2Fc^2^)/3'
_refine_ls_weighting_scheme calc
_refine_ls_wR_factor_gt .0764
_refine_ls_wR_factor_ref .0796
_reflns_number_gt 2687
_reflns_number_total 3037
_reflns_threshold_expression >2\s(I)
_cod_data_source_file na0127.cif
_cod_data_source_block IV
_cod_depositor_comments
;
The following automatic conversions were performed:
'_exptl_absorpt_correction_type' value 'Multi-scan' changed to
'multi-scan' according to
'/home/saulius/struct/CIF-dictionaries/cif_core.dic' dictionary named
'cif_core.dic' version 2.4.1 from 2010-06-29.

Automatic conversion script
Id: cif_fix_enum 1527 2010-12-29 10:47:43Z saulius 

The following automatic conversions were performed:

'_exptl_absorpt_correction_type' value 'Multi-scan' changed to
'multi-scan' according to
/home/saulius/struct/CIF-dictionaries/cif_core.dic dictionary named
'cif_core.dic' version 2.4.1 from 2010-06-29.

Automatic conversion script
Id: cif_fix_values 1715 2011-07-08 13:25:40Z adriana 
;
_cod_original_sg_symbol_H-M P-1
_cod_database_code 2103230
_cod_database_fobs_code 2103230

loop_
_symmetry_equiv_pos_as_xyz
'x, y, z'
'-x, -y, -z'

loop_
_atom_site_label
_atom_site_fract_x
_atom_site_fract_y
_atom_site_fract_z
_atom_site_U_iso_or_equiv
_atom_site_adp_type
_atom_site_calc_flag
_atom_site_refinement_flags
_atom_site_occupancy
_atom_site_type_symbol
S1 .27750(10) .10143(8) .17566(7) .01817(16) Uani d . 1 S
O11 .3322(3) -.0602(2) .13082(19) .0226(5) Uani d . 1 O
O12 .0900(3) .1555(2) .2265(2) .0229(5) Uani d . 1 O
N1 .3571(3) .2100(3) .0539(2) .0209(5) Uani d . 1 N
C11 .2991(4) .3680(3) .0245(3) .0176(6) Uani d . 1 C
C12 .1784(4) .4730(3) .1123(3) .0178(6) Uani d . 1 C
C13 .1276(4) .6233(3) .0699(3) .0198(6) Uani d . 1 C
N2 -.0049(3) .7306(3) .1592(3) .0251(6) Uani d . 1 N
O21 -.0485(3) .6909(3) .2712(2) .0347(6) Uani d . 1 O
O22 -.0688(3) .8536(3) .1178(2) .0342(6) Uani d . 1 O
C14 .1906(4) .6751(3) -.0520(3) .0232(6) Uani d . 1 C
C15 .3137(4) .5689(3) -.1371(3) .0237(6) Uani d . 1 C
C16 .3663(4) .4182(3) -.0983(3) .0199(6) Uani d . 1 C
C21 .3988(4) .1360(3) .2895(3) .0192(6) Uani d . 1 C
C22 .5732(4) .0579(3) .2748(3) .0204(6) Uani d . 1 C
C23 .6775(4) .0921(3) .3552(3) .0220(6) Uani d . 1 C
C24 .6043(4) .2050(3) .4523(3) .0203(6) Uani d . 1 C
I1 .77070(3) .26547(2) .567313(17) .02795(10) Uani d . 1 I
C25 .4291(4) .2799(4) .4690(3) .0251(7) Uani d . 1 C
C26 .3243(4) .2443(3) .3881(3) .0228(6) Uani d . 1 C
H1 .4506 .1631 -.0024 .025 Uiso calc R 1 H
H12 .1331 .4421 .1976 .021 Uiso calc R 1 H
H14 .1520 .7790 -.0776 .028 Uiso calc R 1 H
H15 .3612 .6009 -.2218 .028 Uiso calc R 1 H
H16 .4501 .3474 -.1568 .024 Uiso calc R 1 H
H22 .6201 -.0192 .2091 .025 Uiso calc R 1 H
H23 .7970 .0402 .3451 .026 Uiso calc R 1 H
H25 .3811 .3553 .5357 .030 Uiso calc R 1 H
H26 .2033 .2931 .3998 .027 Uiso calc R 1 H

loop_
_atom_site_aniso_label
_atom_site_aniso_U_11
_atom_site_aniso_U_22
_atom_site_aniso_U_33
_atom_site_aniso_U_12
_atom_site_aniso_U_13
_atom_site_aniso_U_23
S1 .0164(4) .0189(3) .0183(4) -.0010(3) -.0030(3) -.0006(3)
O11 .0244(11) .0203(10) .0227(11) -.0027(9) -.0048(9) -.0015(8)
O12 .0150(10) .0271(11) .0253(11) -.0005(8) -.0031(9) -.0006(9)
N1 .0190(13) .0225(12) .0175(12) .0024(10) .0004(10) .0009(10)
C11 .0143(14) .0199(13) .0201(15) -.0033(11) -.0067(12) .0011(11)
C12 .0163(14) .0227(14) .0153(14) -.0017(11) -.0052(11) -.0035(11)
C13 .0154(14) .0211(14) .0229(15) .0004(11) -.0052(12) -.0071(12)
N2 .0192(13) .0252(13) .0327(16) -.0016(11) -.0094(12) -.0096(11)
O21 .0320(14) .0440(14) .0251(13) .0055(11) -.0045(11) -.0137(11)
O22 .0286(13) .0245(12) .0480(15) .0096(10) -.0113(11) -.0077(11)
C14 .0220(16) .0208(14) .0293(17) -.0041(12) -.0101(13) .0015(12)
C15 .0223(16) .0261(15) .0214(15) -.0041(12) -.0022(13) .0016(12)
C16 .0181(15) .0196(14) .0202(15) -.0022(11) -.0008(12) -.0053(11)
C21 .0185(14) .0210(14) .0170(14) -.0040(11) -.0017(11) .0003(11)
C22 .0189(15) .0183(13) .0225(15) .0008(11) -.0030(12) -.0026(11)
C23 .0172(15) .0212(14) .0256(16) .0001(12) -.0027(12) .0020(12)
C24 .0224(16) .0220(14) .0188(14) -.0067(12) -.0076(12) .0037(12)
I1 .02986(15) .03481(15) .02174(14) -.00713(10) -.00962(10) .00067(9)
C25 .0274(17) .0280(15) .0173(15) -.0012(13) -.0011(13) -.0041(12)
C26 .0200(16) .0254(15) .0207(15) .0029(12) -.0033(12) .0006(12)

loop_
_atom_type_symbol
_atom_type_description
_atom_type_scat_dispersion_real
_atom_type_scat_dispersion_imag
_atom_type_scat_source
C C .0033 .0016 'International Tables Vol C Tables 4.2.6.8 and 6.1.1.4'
H H .0000 .0000 'International Tables Vol C Tables 4.2.6.8 and 6.1.1.4'
I I -.4742 1.8119 'International Tables Vol C Tables 4.2.6.8 and 6.1.1.4'
N N .0061 .0033 'International Tables Vol C Tables 4.2.6.8 and 6.1.1.4'
O O .0106 .0060 'International Tables Vol C Tables 4.2.6.8 and 6.1.1.4'
S S .1246 .1234 'International Tables Vol C Tables 4.2.6.8 and 6.1.1.4'

loop_
_geom_angle_atom_site_label_1
_geom_angle_atom_site_label_2
_geom_angle_atom_site_label_3
_geom_angle
_geom_angle_publ_flag
O12 S1 O11 120.49(13) no
O12 S1 N1 109.04(13) no
O11 S1 N1 104.24(13) no
O12 S1 C21 108.61(13) no
O11 S1 C21 107.47(13) no
N1 S1 C21 106.09(13) no
C11 N1 S1 129.9(2) no
C11 N1 H1 115.1 no
S1 N1 H1 115.1 no
C16 C11 C12 119.8(3) no
C16 C11 N1 116.9(2) no
C12 C11 N1 123.4(3) no
C13 C12 C11 117.5(3) no
C13 C12 H12 121.2 no
C11 C12 H12 121.2 no
C14 C13 C12 123.8(3) no
C14 C13 N2 118.3(3) no
C12 C13 N2 117.9(3) no
O22 N2 O21 123.6(3) no
O22 N2 C13 117.9(3) no
O21 N2 C13 118.5(2) no
C13 C14 C15 117.5(3) no
C13 C14 H14 121.3 no
C15 C14 H14 121.3 no
C16 C15 C14 120.3(3) no
C16 C15 H15 119.9 no
C14 C15 H15 119.9 no
C15 C16 C11 121.2(3) no
C15 C16 H16 119.4 no
C11 C16 H16 119.4 no
C26 C21 C22 121.1(3) no
C26 C21 S1 120.4(2) no
C22 C21 S1 118.5(2) no
C23 C22 C21 120.1(3) no
C23 C22 H22 120.0 no
C21 C22 H22 120.0 no
C22 C23 C24 118.8(3) no
C22 C23 H23 120.6 no
C24 C23 H23 120.6 no
C25 C24 C23 121.1(3) no
C25 C24 I1 120.6(2) no
C23 C24 I1 118.3(2) no
C26 C25 C24 119.8(3) no
C26 C25 H25 120.1 no
C24 C25 H25 120.1 no
C25 C26 C21 119.1(3) no
C25 C26 H26 120.5 no
C21 C26 H26 120.5 no

loop_
_geom_bond_atom_site_label_1
_geom_bond_atom_site_label_2
_geom_bond_distance
_geom_bond_publ_flag
S1 O12 1.431(2) no
S1 O11 1.438(2) no
S1 N1 1.626(3) no
S1 C21 1.766(3) no
N1 C11 1.411(4) no
N1 H1 .8800 no
C11 C16 1.384(4) no
C11 C12 1.403(4) no
C12 C13 1.386(4) no
C12 H12 .9500 no
C13 C14 1.375(4) no
C13 N2 1.462(4) no
N2 O22 1.221(3) no
N2 O21 1.231(4) no
C14 C15 1.401(4) no
C14 H14 .9500 no
C15 C16 1.379(4) no
C15 H15 .9500 no
C16 H16 .9500 no
C21 C26 1.390(4) no
C21 C22 1.393(4) no
C22 C23 1.373(4) no
C22 H22 .9500 no
C23 C24 1.403(4) no
C23 H23 .9500 no
C24 C25 1.387(4) no
C24 I1 2.097(3) no
C25 C26 1.384(4) no
C25 H25 .9500 no
C26 H26 .9500 no

loop_
_geom_hbond_atom_site_label_D
_geom_hbond_atom_site_label_H
_geom_hbond_atom_site_label_A
_geom_hbond_site_symmetry_A
_geom_hbond_distance_DH
_geom_hbond_distance_HA
_geom_hbond_distance_DA
_geom_hbond_angle_DHA
_geom_hbond_publ_flag
N1 H1 O11 2_655 .88 2.01 2.894(3) 179 y
C22 H22 O22 1_645 .95 2.47 3.187(4) 132 y

loop_
_cod_related_entry_id
_cod_related_entry_database
_cod_related_entry_code
1 ChemSpider 13015109
